data_4342972
loop_
_publ_author_name
'Regueiro-Figueroa, Mart\'in'
'Barriada, Jos\'e Luis'
'Pallier, Agn\`es'
'Esteban-G\'omez, David'
'Blas, Andr\'es de'
'Rodr\'iguez-Blas, Teresa'
'T\'oth, \'Eva'
'Platas-Iglesias, Carlos'

_publ_section_title
;
 Stabilizing divalent europium in aqueous solution using
 size-discrimination and electrostatic effects.
;
_journal_issue 10
_journal_name_full 'Inorganic chemistry'
_journal_page_first 4940
_journal_page_last 4952
_journal_paper_doi 10.1021/acs.inorgchem.5b00548
_journal_volume 54
_journal_year 2015
_chemical_absolute_configuration ad
_chemical_formula_moiety 'C26 H40 N6 O7 Sr, 2(Cl O4), H2 O'
_chemical_formula_sum 'C26 H42 Cl2 N6 O16 Sr'
_chemical_formula_weight 853.17
_chemical_name_systematic
;
 ?
;
_space_group_IT_number 4
_symmetry_cell_setting monoclinic
_symmetry_Int_Tables_number 4
_symmetry_space_group_name_Hall 'P 2yb'
_symmetry_space_group_name_H-M 'P 1 21 1'
_atom_sites_solution_hydrogens mixed
_atom_sites_solution_primary heavy
_atom_sites_solution_secondary difmap
_audit_conform_dict_location ftp://ftp.iucr.org/pub/cif_core.dic
_audit_conform_dict_name cif_core.dic
_audit_conform_dict_version 2.4.3
_audit_creation_date 2015-04-08T09:23:59-00:00
_audit_creation_method 'WinGX routine CIF_UPDATE'
_cell_angle_alpha 90
_cell_angle_beta 99.4110(10)
_cell_angle_gamma 90
_cell_formula_units_Z 4
_cell_length_a 11.6607(3)
_cell_length_b 14.5010(4)
_cell_length_c 21.2628(5)
_cell_measurement_reflns_used 5517
_cell_measurement_temperature 100(2)
_cell_measurement_theta_max 21.44
_cell_measurement_theta_min 2.4
_cell_measurement_wavelength 0.71073
_cell_volume 3546.97(16)
_computing_cell_refinement 'BRUKER APEX2'
_computing_data_collection 'BRUKER APEX2'
_computing_data_reduction XPrep
_computing_molecular_graphics 'ORTEP-3 for Windows (Farrugia, 2012)'
_computing_publication_material 'WinGX publication routines (Farrugia, 2012)'
_computing_structure_refinement 'SHELXL-2013 (Sheldrick, 2013)'
_computing_structure_solution 'DIRDIF-2008 (Beurskens et al., 2008)'
_diffrn_ambient_temperature 100(2)
_diffrn_measured_fraction_theta_full 1
_diffrn_measured_fraction_theta_max 1
_diffrn_measurement_device_type 'Bruker Kappa APEXII CCD'
_diffrn_measurement_method 'omega and phi scans'
_diffrn_radiation_monochromator graphite
_diffrn_radiation_probe x-ray
_diffrn_radiation_type MoK\a
_diffrn_radiation_wavelength 0.71073
_diffrn_reflns_av_R_equivalents 0.075
_diffrn_reflns_Laue_measured_fraction_full 1
_diffrn_reflns_Laue_measured_fraction_max 1
_diffrn_reflns_limit_h_max 14
_diffrn_reflns_limit_h_min -14
_diffrn_reflns_limit_k_max 17
_diffrn_reflns_limit_k_min -17
_diffrn_reflns_limit_l_max 25
_diffrn_reflns_limit_l_min -25
_diffrn_reflns_number 46200
_diffrn_reflns_point_group_measured_fraction_full 1
_diffrn_reflns_point_group_measured_fraction_max 1
_diffrn_reflns_theta_full 25.242
_diffrn_reflns_theta_max 25.35
_diffrn_reflns_theta_min 1.707
_exptl_absorpt_coefficient_mu 1.75
_exptl_absorpt_correction_T_max 0.901
_exptl_absorpt_correction_T_min 0.82
_exptl_absorpt_correction_type multi-scan
_exptl_absorpt_process_details
;
        SADABS Version 2008/1 (Sheldrick, Bruker AXS Inc.)
;
_exptl_crystal_colour colourless
_exptl_crystal_density_diffrn 1.598
_exptl_crystal_density_method 'not measured'
_exptl_crystal_description Prism
_exptl_crystal_F_000 1760
_exptl_crystal_size_max 0.1
_exptl_crystal_size_mid 0.07
_exptl_crystal_size_min 0.06
_refine_diff_density_max 0.877
_refine_diff_density_min -0.554
_refine_diff_density_rms 0.093
_refine_ls_abs_structure_details
;
 Refined as an inversion twin.
;
_refine_ls_abs_structure_Flack 0.004(8)
_refine_ls_extinction_method none
_refine_ls_goodness_of_fit_ref 1.022
_refine_ls_hydrogen_treatment mixed
_refine_ls_matrix_type full
_refine_ls_number_constraints 0
_refine_ls_number_parameters 996
_refine_ls_number_reflns 12980
_refine_ls_number_restraints 113
_refine_ls_restrained_S_all 1.022
_refine_ls_R_factor_all 0.0952
_refine_ls_R_factor_gt 0.0567
_refine_ls_shift/su_max 0.004
_refine_ls_shift/su_mean 0
_refine_ls_structure_factor_coef Fsqd
_refine_ls_weighting_details 'w=1/[\s^2^(Fo^2^)+(0.0363P)^2^+5.6948P] where P=(Fo^2^+2Fc^2^)/3'
_refine_ls_weighting_scheme calc
_refine_ls_wR_factor_gt 0.1022
_refine_ls_wR_factor_ref 0.1144
_reflns_number_gt 9425
_reflns_number_total 12980
_reflns_threshold_expression 'I > 2\s(I)'
_cod_data_source_file ic5b00548_si_002.cif
_cod_data_source_block shelx
_cod_depositor_comments 'Adding full bibliography for 4342970--4342972.cif.'
_cod_original_sg_symbol_H-M 'P 21'
_cod_database_code 4342972
_shelx_estimated_absorpt_t_min 0.844
_shelx_estimated_absorpt_t_max 0.902

loop_
_symmetry_equiv_pos_as_xyz
'x, y, z'
'-x, y+1/2, -z'

loop_
_atom_site_label
_atom_site_type_symbol
_atom_site_fract_x
_atom_site_fract_y
_atom_site_fract_z
_atom_site_U_iso_or_equiv
_atom_site_adp_type
_atom_site_occupancy
_atom_site_calc_flag
_atom_site_disorder_assembly
_atom_site_disorder_group
Sr1 Sr 0.52018(7) 0.47368(5) 0.67280(4) 0.0191(2) Uani 1 d . .
Sr2 Sr -0.05864(7) 0.50599(6) 0.16484(4) 0.0219(2) Uani 1 d . .
C1 C 0.4563(8) 0.4564(6) 0.5054(5) 0.025(2) Uani 1 d . .
C2 C 0.5768(8) 0.4909(6) 0.5117(4) 0.024(2) Uani 1 d . .
C3 C 0.6445(8) 0.4828(7) 0.4638(4) 0.029(2) Uani 1 d . .
H3 H 0.6167 0.4509 0.4253 0.035 Uiso 1 calc . .
C4 C 0.7533(9) 0.5226(7) 0.4740(5) 0.035(3) Uani 1 d . .
H4 H 0.8022 0.5175 0.4425 0.041 Uiso 1 calc . .
C5 C 0.7912(9) 0.5695(7) 0.5293(5) 0.036(3) Uani 1 d . .
H5 H 0.8647 0.5995 0.5359 0.044 Uiso 1 calc . .
C6 C 0.7196(8) 0.5723(6) 0.5757(5) 0.024(2) Uani 1 d . .
C7 C 0.7590(9) 0.6222(7) 0.6388(5) 0.032(3) Uani 1 d . .
H7A H 0.8183 0.5844 0.6658 0.038 Uiso 1 calc . .
H7B H 0.7955 0.6816 0.6303 0.038 Uiso 1 calc . .
C8 C 0.7090(9) 0.6647(6) 0.7408(5) 0.030(3) Uani 1 d . .
H8A H 0.7698 0.7124 0.7409 0.036 Uiso 1 calc . .
H8B H 0.6456 0.6921 0.7605 0.036 Uiso 1 calc . .
C9 C 0.7596(9) 0.5856(7) 0.7809(5) 0.032(3) Uani 1 d . .
H9A H 0.8221 0.5563 0.7615 0.039 Uiso 1 calc . .
H9B H 0.7933 0.6074 0.824 0.039 Uiso 1 calc . .
C10 C 0.7150(8) 0.4432(6) 0.8229(5) 0.030(3) Uani 1 d . .
H10A H 0.7555 0.4648 0.8649 0.036 Uiso 1 calc . .
H10B H 0.7718 0.4096 0.8015 0.036 Uiso 1 calc . .
C11 C 0.6178(9) 0.3809(7) 0.8317(5) 0.031(3) Uani 1 d . .
H11A H 0.6468 0.3301 0.8611 0.038 Uiso 1 calc . .
H11B H 0.558 0.4154 0.8501 0.038 Uiso 1 calc . .
C12 C 0.4753(8) 0.2841(7) 0.7760(5) 0.028(2) Uani 1 d . .
H12A H 0.4103 0.3195 0.7888 0.034 Uiso 1 calc . .
H12B H 0.5009 0.2372 0.8091 0.034 Uiso 1 calc . .
C13 C 0.4357(9) 0.2374(7) 0.7120(5) 0.029(2) Uani 1 d . .
H13A H 0.5029 0.206 0.6984 0.035 Uiso 1 calc . .
H13B H 0.3769 0.1899 0.7171 0.035 Uiso 1 calc . .
C14 C 0.2626(8) 0.3233(6) 0.6671(5) 0.030(2) Uani 1 d . .
H14A H 0.2148 0.2686 0.6526 0.035 Uiso 1 calc . .
H14B H 0.2577 0.3336 0.7126 0.035 Uiso 1 calc . .
C15 C 0.2144(9) 0.4041(6) 0.6301(5) 0.027(3) Uani 1 d . .
H15A H 0.221 0.3953 0.5846 0.033 Uiso 1 calc . .
H15B H 0.131 0.4108 0.6332 0.033 Uiso 1 calc . .
C16 C 0.2232(9) 0.5650(6) 0.6205(5) 0.027(2) Uani 1 d . .
H16A H 0.1408 0.5702 0.6259 0.033 Uiso 1 calc . .
H16B H 0.2264 0.5601 0.5743 0.033 Uiso 1 calc . .
C17 C 0.2895(9) 0.6480(6) 0.6479(5) 0.032(3) Uani 1 d . .
H17A H 0.2538 0.7046 0.6273 0.038 Uiso 1 calc . .
H17B H 0.2876 0.6521 0.6942 0.038 Uiso 1 calc . .
C18 C 0.4693(10) 0.7198(7) 0.6608(5) 0.037(3) Uani 1 d . .
H18A H 0.4747 0.7227 0.7077 0.044 Uiso 1 calc . .
H18B H 0.4276 0.7754 0.6422 0.044 Uiso 1 calc . .
C19 C 0.5899(10) 0.7173(7) 0.6434(5) 0.037(3) Uani 1 d . .
H19A H 0.5831 0.7123 0.5965 0.044 Uiso 1 calc . .
H19B H 0.6299 0.7761 0.6566 0.044 Uiso 1 calc . .
C20 C 0.3901(8) 0.2609(7) 0.5989(5) 0.027(2) Uani 1 d . .
H20A H 0.3392 0.2954 0.5651 0.033 Uiso 1 calc . .
H20B H 0.3598 0.1971 0.5992 0.033 Uiso 1 calc . .
C21 C 0.5093(9) 0.2581(6) 0.5833(5) 0.026(2) Uani 1 d . .
C22 C 0.5376(10) 0.2003(7) 0.5360(5) 0.036(3) Uani 1 d . .
H22 H 0.4795 0.1608 0.5139 0.044 Uiso 1 calc . .
C23 C 0.6457(10) 0.1988(7) 0.5207(5) 0.043(3) Uani 1 d . .
H23 H 0.6631 0.1603 0.4873 0.051 Uiso 1 calc . .
C24 C 0.7303(10) 0.2544(7) 0.5545(5) 0.036(3) Uani 1 d . .
H24 H 0.8078 0.2536 0.546 0.043 Uiso 1 calc . .
C25 C 0.6989(8) 0.3115(6) 0.6011(4) 0.023(2) Uani 1 d . .
C26 C 0.7805(9) 0.3744(7) 0.6424(5) 0.027(3) Uani 1 d . .
C27 C 0.1707(9) 0.3774(6) 0.1256(5) 0.023(2) Uani 1 d . .
C28 C 0.0879(9) 0.3595(6) 0.0661(5) 0.025(2) Uani 1 d . .
C29 C 0.1200(9) 0.3280(7) 0.0100(5) 0.029(2) Uani 1 d . .
H29 H 0.1997 0.3181 0.0074 0.034 Uiso 1 calc . .
C30 C 0.0362(9) 0.3113(7) -0.0418(5) 0.036(3) Uani 1 d . .
H30 H 0.0559 0.2898 -0.0809 0.043 Uiso 1 calc . .
C31 C -0.0804(9) 0.3271(7) -0.0350(5) 0.033(3) Uani 1 d . .
H31 H -0.1413 0.3151 -0.0695 0.04 Uiso 1 calc . .
C32 C -0.1052(9) 0.3599(6) 0.0215(5) 0.029(3) Uani 1 d . .
C33 C -0.2278(9) 0.3821(8) 0.0287(5) 0.040(3) Uani 1 d . .
H33A H -0.2507 0.4407 0.0062 0.048 Uiso 1 calc . .
H33B H -0.2795 0.333 0.0078 0.048 Uiso 1 calc . .
C34 C -0.3602(10) 0.4346(10) 0.0972(7) 0.062(4) Uani 1 d . .
H34A H -0.4195 0.4038 0.0655 0.075 Uiso 1 calc . .
H34B H -0.382 0.425 0.1398 0.075 Uiso 1 calc . .
C35 C -0.3616(10) 0.5342(10) 0.0834(6) 0.059(4) Uani 1 d . .
H35A H -0.3392 0.5448 0.0411 0.07 Uiso 1 calc . .
H35B H -0.4411 0.5587 0.0825 0.07 Uiso 1 calc . .
C36 C -0.2796(10) 0.6774(8) 0.1190(6) 0.045(3) Uani 1 d . .
H36A H -0.3593 0.703 0.114 0.054 Uiso 1 calc . .
H36B H -0.2487 0.6885 0.079 0.054 Uiso 1 calc . .
C37 C -0.2050(9) 0.7230(8) 0.1726(5) 0.038(3) Uani 1 d . .
H37A H -0.2094 0.7907 0.1668 0.046 Uiso 1 calc . .
H37B H -0.2326 0.7077 0.213 0.046 Uiso 1 calc . .
C38 C -0.0126(9) 0.7357(7) 0.2277(5) 0.029(3) Uani 1 d . .
H38A H -0.0276 0.71 0.2687 0.035 Uiso 1 calc . .
H38B H -0.0272 0.803 0.2278 0.035 Uiso 1 calc . .
C39 C 0.1097(9) 0.7178(6) 0.2201(5) 0.029(2) Uani 1 d . .
H39A H 0.1622 0.7541 0.2521 0.035 Uiso 1 calc . .
H39B H 0.1217 0.7385 0.1773 0.035 Uiso 1 calc . .
C40 C 0.1657(9) 0.5957(7) 0.2979(5) 0.035(3) Uani 1 d . .
H40A H 0.1069 0.6264 0.3194 0.042 Uiso 1 calc . .
H40B H 0.2429 0.6211 0.316 0.042 Uiso 1 calc . .
C41 C 0.1645(9) 0.4924(7) 0.3111(4) 0.038(3) Uani 1 d . .
H41A H 0.2211 0.4607 0.2886 0.045 Uiso 1 calc . .
H41B H 0.1868 0.4808 0.3574 0.045 Uiso 1 calc . .
C42 C 0.0481(11) 0.3607(8) 0.3007(5) 0.046(3) Uani 1 d . .
H42A H 0.0784 0.3467 0.3459 0.056 Uiso 1 calc . .
H42B H 0.0969 0.3281 0.2738 0.056 Uiso 1 calc . .
C43 C -0.0754(12) 0.3288(8) 0.2843(6) 0.056(4) Uani 1 d . .
H43A H -0.0811 0.2627 0.2951 0.068 Uiso 1 calc . .
H43B H -0.1256 0.3645 0.3087 0.068 Uiso 1 calc . .
C44 C -0.2216(13) 0.3020(9) 0.1971(6) 0.062(4) Uani 1 d . .
H44A H -0.283 0.3387 0.2126 0.074 Uiso 1 calc . .
H44B H -0.2234 0.2386 0.2142 0.074 Uiso 1 calc . .
C45 C -0.2415(12) 0.3001(9) 0.1256(7) 0.063(4) Uani 1 d . .
H45A H -0.1783 0.2641 0.1114 0.076 Uiso 1 calc . .
H45B H -0.3156 0.2676 0.1105 0.076 Uiso 1 calc . .
C46 C 0.2420(8) 0.5993(7) 0.1992(4) 0.029(2) Uani 1 d . .
H46A H 0.2751 0.5386 0.2139 0.035 Uiso 1 calc . .
H46B H 0.3013 0.6469 0.2139 0.035 Uiso 1 calc . .
C47 C 0.2169(8) 0.5998(7) 0.1269(5) 0.025(2) Uani 1 d . .
C48 C 0.3060(8) 0.6095(7) 0.0926(5) 0.030(2) Uani 1 d . .
H48 H 0.3832 0.6186 0.114 0.036 Uiso 1 calc . .
C49 C 0.2834(10) 0.6059(8) 0.0269(5) 0.043(3) Uani 1 d . .
H49 H 0.3446 0.6099 0.0026 0.052 Uiso 1 calc . .
C50 C 0.1696(9) 0.5964(8) -0.0024(5) 0.036(3) Uani 1 d . .
H50 H 0.1504 0.5953 -0.0476 0.043 Uiso 1 calc . .
C51 C 0.0837(8) 0.5886(6) 0.0354(4) 0.020(2) Uani 1 d . .
C52 C -0.0453(9) 0.5838(6) 0.0115(4) 0.023(2) Uani 1 d . .
N1 N 0.5900(7) 0.3141(5) 0.6147(4) 0.0215(18) Uani 1 d . .
N2 N 0.3843(6) 0.3044(5) 0.6610(4) 0.0211(18) Uani 1 d . .
N3 N 0.6620(7) 0.6399(5) 0.6733(4) 0.0251(19) Uani 1 d . .
N4 N 0.6145(6) 0.5337(5) 0.5671(4) 0.0229(19) Uani 1 d . .
N5 N -0.0232(7) 0.3769(5) 0.0720(4) 0.0229(19) Uani 1 d . .
N6 N -0.2462(7) 0.3909(6) 0.0958(4) 0.038(2) Uani 1 d . .
N7 N 0.1405(7) 0.6165(5) 0.2281(4) 0.030(2) Uani 1 d . .
N8 N 0.1073(6) 0.5895(5) 0.0986(4) 0.0216(19) Uani 1 d . .
N9 N 0.8931(8) 0.3745(6) 0.6368(4) 0.039(2) Uani 1 d . .
H9C H 0.943(4) 0.412(3) 0.6612(19) 0.046 Uiso 1 calc . .
H9D H 0.919(2) 0.337(3) 0.609(2) 0.046 Uiso 1 calc . .
N10 N 0.3986(7) 0.4324(5) 0.4478(4) 0.034(2) Uani 1 d . .
H10C H 0.331(6) 0.4147(16) 0.4440(5) 0.041 Uiso 1 calc . .
H10D H 0.431(3) 0.4354(6) 0.416(3) 0.041 Uiso 1 calc . .
N11 N 0.2818(8) 0.3568(6) 0.1284(4) 0.044(3) Uani 1 d . .
H11C H 0.326(4) 0.3643(9) 0.161(3) 0.052 Uiso 1 calc . .
H11D H 0.304(2) 0.3367(19) 0.098(3) 0.052 Uiso 1 calc . .
N12 N -0.0801(8) 0.5976(6) -0.0511(4) 0.042(3) Uani 1 d . .
H12C H -0.147(6) 0.5964(6) -0.0654(14) 0.051 Uiso 1 calc . .
H12D H -0.034(4) 0.6070(10) -0.073(2) 0.051 Uiso 1 calc . .
O1 O 0.4082(5) 0.4521(4) 0.5535(3) 0.0258(16) Uani 1 d . .
O3 O 0.6692(5) 0.5207(4) 0.7847(3) 0.0258(16) Uani 1 d . .
O4 O 0.5684(5) 0.3440(4) 0.7698(3) 0.0245(15) Uani 1 d . .
O5 O 0.2751(5) 0.4848(4) 0.6534(3) 0.0224(14) Uani 1 d . .
O6 O 0.4085(5) 0.6401(4) 0.6371(3) 0.0270(16) Uani 1 d . .
O7 O 0.7421(5) 0.4252(4) 0.6808(3) 0.0239(16) Uani 1 d . .
O9 O 0.1360(6) 0.4082(5) 0.1727(3) 0.0314(17) Uani 1 d . .
O11 O -0.2821(6) 0.5813(5) 0.1313(3) 0.0374(19) Uani 1 d . .
O12 O -0.0885(6) 0.6932(4) 0.1757(3) 0.0265(16) Uani 1 d . .
O13 O -0.1118(6) 0.3424(5) 0.2173(4) 0.0396(19) Uani 1 d . .
O14 O 0.0530(6) 0.4584(5) 0.2900(3) 0.0327(17) Uani 1 d . .
O15 O -0.1128(5) 0.5692(5) 0.0479(3) 0.0268(17) Uani 1 d . .
O17 O 0.4240(6) 0.5279(6) 0.7665(4) 0.037(2) Uani 1 d . .
H171 H 0.455(10) 0.560(8) 0.794(6) 0.055 Uiso 1 d . .
H172 H 0.369(10) 0.511(9) 0.773(6) 0.055 Uiso 1 d . .
O18 O -0.1655(7) 0.5486(5) 0.2641(4) 0.048(2) Uani 1 d . .
H181 H -0.231(5) 0.527(8) 0.250(5) 0.072 Uiso 1 d . .
H182 H -0.145(9) 0.525(8) 0.300(3) 0.072 Uiso 1 d . .
O1W O -0.0292(13) 0.5794(10) 0.3969(7) 0.096(5) Uani 0.73 d A 1
H11W H 0.0204 0.6059 0.4224 0.144 Uiso 0.73 d B 1
H12W H -0.03 0.521 0.4023 0.144 Uiso 0.73 d C 1
O2W O 0.0151(15) 0.2072(11) 0.1533(9) 0.037(5) Uani 0.39 d D 2
H21W H -0.0041 0.2323 0.1907 0.055 Uiso 0.39 d E 2
H22W H 0.0695 0.2617 0.1531 0.055 Uiso 0.39 d F 2
O3W O 0.3452(18) 0.4289(13) 0.9068(12) 0.047(6) Uani 0.37 d G 1
H31W H 0.39(2) 0.473(12) 0.916(14) 0.071 Uiso 0.37 d H 1
H32W H 0.37(3) 0.386(12) 0.931(13) 0.071 Uiso 0.37 d I 1
O4W O 0.390(2) 0.3560(18) 0.0089(12) 0.030(6) Uani 0.26 d J 2
H41W H 0.3894 0.3041 -0.0114 0.045 Uiso 0.26 d K 2
H42W H 0.3996 0.3974 -0.0198 0.045 Uiso 0.26 d L 2
O5W O 0.099(5) 0.540(4) 0.4634(19) 0.14(2) Uani 0.25 d M 2
H51W H 0.1537 0.499 0.4569 0.216 Uiso 0.25 d N 2
H52W H 0.0215 0.5209 0.4334 0.216 Uiso 0.25 d O 2
O19 O 0.4599(5) 0.5118(5) 0.3251(3) 0.0402(19) Uani 1 d . .
O20 O 0.6324(6) 0.4434(5) 0.3024(3) 0.041(2) Uani 1 d . .
O21 O 0.5192(6) 0.5369(4) 0.2257(3) 0.0373(18) Uani 1 d . .
O22 O 0.4515(6) 0.3918(4) 0.2502(4) 0.041(2) Uani 1 d . .
Cl1 Cl 0.51587(18) 0.47123(17) 0.27570(10) 0.0250(5) Uani 1 d . .
O23 O 0.496(3) 0.185(2) 0.1431(9) 0.058(6) Uani 0.587(8) d P 1
O24 O 0.3228(11) 0.1537(12) 0.0726(8) 0.057(4) Uani 0.587(8) d P 1
O25 O 0.4785(17) 0.0554(13) 0.0755(9) 0.081(6) Uani 0.587(8) d P 1
O26 O 0.4937(12) 0.1958(10) 0.0321(6) 0.055(3) Uani 0.587(8) d P 1
Cl2 Cl 0.4488(14) 0.1478(11) 0.0817(8) 0.0389(16) Uani 0.587(8) d P 1
O23B O 0.469(4) 0.179(4) 0.1527(13) 0.058(6) Uani 0.413(8) d P 2
O24B O 0.3430(17) 0.0881(16) 0.0821(11) 0.057(4) Uani 0.413(8) d P 2
O25B O 0.529(2) 0.106(2) 0.0650(13) 0.081(6) Uani 0.413(8) d P 2
O26B O 0.4096(17) 0.2328(14) 0.0467(9) 0.055(3) Uani 0.413(8) d P 2
Cl2B Cl 0.438(2) 0.1532(16) 0.0864(12) 0.0389(16) Uani 0.413(8) d P 2
O27 O -0.0172(10) 0.3876(8) 0.4749(5) 0.098(4) Uani 1 d . .
O28 O 0.0330(7) 0.2661(6) 0.5458(4) 0.055(2) Uani 1 d . .
O29 O 0.1538(6) 0.3081(6) 0.4711(4) 0.048(2) Uani 1 d . .
O30 O -0.0249(8) 0.2374(8) 0.4375(4) 0.081(3) Uani 1 d . .
Cl3 Cl 0.0356(3) 0.3002(2) 0.48180(14) 0.0480(8) Uani 1 d . .
O31 O 0.035(2) 0.5254(15) 0.7332(8) 0.056(6) Uani 0.592(9) d Q 1
O32 O 0.2004(11) 0.4988(12) 0.8079(7) 0.068(3) Uani 0.592(9) d Q 1
O33 O 0.028(3) 0.4500(13) 0.8299(11) 0.082(7) Uani 0.592(9) d Q 1
O34 O 0.0490(12) 0.6073(10) 0.8288(7) 0.068(3) Uani 0.592(9) d Q 1
Cl4 Cl 0.0785(5) 0.5254(5) 0.8002(3) 0.046(2) Uani 0.592(9) d Q 1
O32B O 0.1549(18) 0.5966(12) 0.7846(9) 0.068(3) Uani 0.408(9) d Q 2
O34B O 0.2026(16) 0.4459(15) 0.7895(11) 0.068(3) Uani 0.408(9) d Q 2
O31B O 0.050(4) 0.487(2) 0.8378(15) 0.082(7) Uani 0.408(9) d Q 2
O33B O 0.025(3) 0.490(2) 0.7275(13) 0.056(6) Uani 0.408(9) d Q 2
Cl4B Cl 0.1014(8) 0.5079(6) 0.7842(4) 0.027(2) Uiso 0.408(9) d Q 2

loop_
_atom_site_aniso_label
_atom_site_aniso_U_11
_atom_site_aniso_U_22
_atom_site_aniso_U_33
_atom_site_aniso_U_23
_atom_site_aniso_U_13
_atom_site_aniso_U_12
Sr1 0.0202(5) 0.0173(4) 0.0187(5) -0.0012(4) -0.0005(4) -0.0011(4)
Sr2 0.0223(5) 0.0232(5) 0.0217(5) -0.0037(4) 0.0077(4) -0.0018(4)
C1 0.034(6) 0.022(6) 0.017(5) -0.001(4) 0.000(4) 0.010(4)
C2 0.029(5) 0.020(6) 0.021(5) 0.008(4) 0.002(4) 0.006(4)
C3 0.034(6) 0.028(6) 0.024(5) 0.002(5) 0.003(4) 0.013(5)
C4 0.031(6) 0.041(7) 0.033(6) 0.013(6) 0.008(5) 0.005(5)
C5 0.029(7) 0.039(7) 0.039(7) 0.014(6) -0.002(5) -0.002(5)
C6 0.023(6) 0.024(5) 0.022(6) 0.010(4) 0.001(5) 0.004(4)
C7 0.028(6) 0.030(6) 0.035(7) 0.008(5) -0.005(5) -0.006(5)
C8 0.027(6) 0.024(5) 0.035(6) -0.006(5) -0.004(5) -0.015(4)
C9 0.031(6) 0.034(6) 0.028(6) -0.005(5) -0.006(5) -0.014(5)
C10 0.028(6) 0.032(6) 0.024(6) -0.005(5) -0.013(5) -0.003(4)
C11 0.031(6) 0.032(6) 0.028(6) 0.007(5) -0.005(5) 0.001(5)
C12 0.029(6) 0.032(6) 0.024(6) 0.001(5) 0.007(5) 0.001(5)
C13 0.026(6) 0.026(5) 0.034(6) 0.009(5) 0.002(5) -0.001(5)
C14 0.028(6) 0.026(6) 0.033(6) 0.004(5) 0.000(5) -0.002(4)
C15 0.020(6) 0.028(6) 0.032(6) 0.005(5) 0.000(5) -0.001(4)
C16 0.027(6) 0.031(6) 0.026(6) 0.004(5) 0.007(5) 0.005(5)
C17 0.034(7) 0.021(5) 0.040(7) 0.004(5) 0.006(5) 0.014(5)
C18 0.051(8) 0.016(5) 0.042(7) -0.008(5) 0.003(6) 0.006(5)
C19 0.049(8) 0.022(6) 0.036(7) 0.007(5) -0.006(6) -0.010(5)
C20 0.027(6) 0.026(5) 0.028(6) -0.003(5) 0.000(5) -0.004(4)
C21 0.039(7) 0.010(5) 0.030(6) 0.002(4) 0.013(5) 0.000(4)
C22 0.052(8) 0.025(6) 0.033(7) -0.006(5) 0.009(6) -0.004(5)
C23 0.054(8) 0.035(6) 0.042(7) -0.019(6) 0.018(6) -0.009(6)
C24 0.051(8) 0.031(6) 0.029(6) 0.001(5) 0.015(5) 0.012(5)
C25 0.026(6) 0.019(5) 0.022(6) 0.008(5) 0.000(4) 0.001(4)
C26 0.022(6) 0.034(6) 0.023(6) 0.014(5) 0.002(5) 0.004(5)
C27 0.026(6) 0.026(5) 0.020(6) -0.005(5) 0.015(5) 0.001(4)
C28 0.028(6) 0.019(5) 0.029(6) -0.001(5) 0.008(5) -0.005(4)
C29 0.024(6) 0.035(6) 0.029(6) 0.001(5) 0.008(5) 0.005(5)
C30 0.035(7) 0.042(6) 0.033(7) -0.004(6) 0.013(5) -0.001(5)
C31 0.034(7) 0.036(6) 0.028(6) -0.020(5) 0.000(5) -0.003(5)
C32 0.025(6) 0.022(5) 0.043(7) -0.013(5) 0.009(5) -0.011(4)
C33 0.033(7) 0.048(7) 0.037(7) -0.020(6) 0.001(5) -0.007(5)
C34 0.031(8) 0.093(11) 0.067(10) -0.052(9) 0.020(7) -0.033(7)
C35 0.025(7) 0.097(12) 0.053(8) -0.041(8) 0.002(6) -0.001(7)
C36 0.023(7) 0.068(9) 0.043(8) -0.003(7) 0.002(6) 0.015(6)
C37 0.043(8) 0.045(7) 0.029(6) -0.001(6) 0.011(6) 0.015(6)
C38 0.042(7) 0.025(6) 0.020(6) -0.004(5) 0.004(5) 0.001(5)
C39 0.042(7) 0.027(5) 0.019(5) -0.004(5) 0.009(5) -0.010(5)
C40 0.034(7) 0.042(6) 0.024(6) -0.003(5) -0.005(5) 0.003(5)
C41 0.049(7) 0.047(8) 0.016(5) 0.009(5) 0.003(5) 0.018(6)
C42 0.073(10) 0.040(7) 0.027(7) 0.012(6) 0.015(6) 0.016(6)
C43 0.097(12) 0.034(7) 0.048(8) 0.012(6) 0.042(8) -0.002(7)
C44 0.095(11) 0.044(7) 0.060(9) -0.018(7) 0.053(8) -0.036(8)
C45 0.084(11) 0.049(8) 0.072(10) -0.032(8) 0.057(8) -0.048(8)
C46 0.027(6) 0.032(6) 0.026(6) -0.007(5) 0.000(5) -0.010(5)
C47 0.020(6) 0.032(6) 0.021(6) -0.006(5) -0.001(5) -0.006(4)
C48 0.014(6) 0.039(6) 0.035(7) -0.001(5) 0.003(5) -0.009(4)
C49 0.041(8) 0.061(8) 0.036(7) -0.001(6) 0.030(6) -0.014(6)
C50 0.036(7) 0.049(7) 0.023(6) 0.002(6) 0.005(5) -0.002(5)
C51 0.020(6) 0.024(5) 0.015(5) 0.003(4) 0.000(4) -0.009(4)
C52 0.033(6) 0.020(5) 0.014(6) -0.003(4) -0.004(5) 0.001(4)
N1 0.020(5) 0.020(4) 0.022(5) 0.003(4) -0.002(4) -0.003(3)
N2 0.011(4) 0.028(4) 0.024(5) 0.006(4) 0.002(3) 0.000(3)
N3 0.025(5) 0.023(4) 0.027(5) 0.000(4) 0.003(4) -0.005(4)
N4 0.023(5) 0.024(4) 0.020(5) 0.006(4) 0.000(4) 0.000(3)
N5 0.024(5) 0.023(4) 0.025(5) -0.008(4) 0.012(4) -0.007(3)
N6 0.023(5) 0.051(6) 0.045(6) -0.023(5) 0.019(4) -0.015(4)
N7 0.041(6) 0.034(5) 0.014(4) -0.005(4) 0.004(4) 0.007(4)
N8 0.018(5) 0.023(4) 0.023(5) 0.001(4) 0.002(4) -0.004(3)
N9 0.025(6) 0.059(6) 0.032(6) -0.009(5) 0.004(4) -0.005(4)
N10 0.039(6) 0.046(5) 0.016(5) 0.001(4) -0.003(4) -0.012(4)
N11 0.031(6) 0.064(7) 0.034(6) -0.030(5) -0.001(5) 0.012(5)
N12 0.044(6) 0.066(7) 0.016(5) 0.006(5) -0.001(4) -0.009(5)
O1 0.024(4) 0.025(4) 0.025(4) 0.003(3) -0.004(3) 0.000(3)
O3 0.027(4) 0.023(4) 0.024(4) 0.001(3) -0.008(3) -0.002(3)
O4 0.026(4) 0.026(4) 0.020(4) 0.002(3) 0.001(3) -0.005(3)
O5 0.018(3) 0.022(4) 0.024(3) -0.002(3) -0.003(3) 0.004(3)
O6 0.026(4) 0.018(3) 0.035(4) -0.002(3) 0.002(3) 0.000(3)
O7 0.018(4) 0.032(4) 0.020(4) -0.001(3) -0.002(3) -0.007(3)
O9 0.033(4) 0.038(4) 0.023(4) -0.001(3) 0.004(3) 0.010(3)
O11 0.023(4) 0.051(5) 0.040(5) -0.014(4) 0.009(3) -0.001(4)
O12 0.034(4) 0.027(4) 0.020(4) -0.002(3) 0.008(3) 0.004(3)
O13 0.051(5) 0.029(4) 0.044(5) 0.000(4) 0.023(4) -0.008(4)
O14 0.043(5) 0.032(4) 0.022(4) 0.012(3) 0.005(3) 0.006(3)
O15 0.017(4) 0.046(5) 0.016(4) -0.003(3) -0.001(3) 0.002(3)
O17 0.027(5) 0.049(6) 0.032(4) -0.010(4) -0.003(4) -0.001(4)
O18 0.050(5) 0.041(5) 0.061(6) -0.001(5) 0.030(4) 0.001(4)
O1W 0.120(13) 0.098(11) 0.091(11) -0.049(10) 0.077(10) -0.051(10)
O2W 0.039(12) 0.024(10) 0.053(13) 0.004(9) 0.023(10) 0.010(8)
O3W 0.043(14) 0.024(10) 0.072(17) -0.015(11) 0.004(12) 0.001(9)
O4W 0.021(15) 0.041(15) 0.034(16) -0.019(14) 0.017(12) -0.008(12)
O5W 0.19(5) 0.19(6) 0.04(2) 0.01(3) -0.02(3) -0.11(4)
O19 0.040(4) 0.061(5) 0.023(4) 0.012(4) 0.015(3) 0.012(4)
O20 0.024(4) 0.053(5) 0.042(5) -0.008(4) -0.009(3) 0.011(3)
O21 0.060(5) 0.031(4) 0.026(4) 0.000(3) 0.019(4) -0.017(3)
O22 0.044(5) 0.028(4) 0.046(5) 0.002(4) -0.012(4) -0.009(3)
Cl1 0.0244(12) 0.0248(11) 0.0248(12) 0.0007(12) 0.0008(10) -0.0011(11)
O23 0.044(16) 0.094(9) 0.032(7) 0.007(8) -0.002(8) -0.038(9)
O24 0.024(7) 0.094(13) 0.055(8) -0.017(11) 0.008(6) 0.000(9)
O25 0.080(15) 0.129(19) 0.042(9) 0.011(11) 0.033(8) 0.042(12)
O26 0.040(8) 0.085(10) 0.039(7) 0.036(7) 0.008(6) 0.006(7)
Cl2 0.026(3) 0.059(2) 0.029(3) 0.014(2) 0.000(2) -0.002(2)
O23B 0.044(16) 0.094(9) 0.032(7) 0.007(8) -0.002(8) -0.038(9)
O24B 0.024(7) 0.094(13) 0.055(8) -0.017(11) 0.008(6) 0.000(9)
O25B 0.080(15) 0.129(19) 0.042(9) 0.011(11) 0.033(8) 0.042(12)
O26B 0.040(8) 0.085(10) 0.039(7) 0.036(7) 0.008(6) 0.006(7)
Cl2B 0.026(3) 0.059(2) 0.029(3) 0.014(2) 0.000(2) -0.002(2)
O27 0.102(9) 0.105(9) 0.090(8) 0.018(7) 0.023(7) 0.064(7)
O28 0.042(5) 0.091(7) 0.033(5) -0.003(5) 0.011(4) -0.006(5)
O29 0.036(5) 0.072(6) 0.037(5) 0.003(4) 0.005(4) 0.004(4)
O30 0.045(6) 0.140(9) 0.056(6) -0.044(7) -0.002(5) -0.030(6)
Cl3 0.0336(18) 0.074(2) 0.0338(17) -0.0090(17) -0.0032(13) 0.0131(15)
O31 0.033(6) 0.088(19) 0.040(6) -0.013(9) -0.008(4) -0.037(11)
O32 0.070(6) 0.086(7) 0.047(6) -0.022(6) 0.009(4) -0.025(6)
O33 0.148(15) 0.065(17) 0.046(8) -0.012(11) 0.049(10) -0.013(14)
O34 0.070(6) 0.086(7) 0.047(6) -0.022(6) 0.009(4) -0.025(6)
Cl4 0.031(3) 0.082(5) 0.026(3) -0.015(3) 0.007(2) 0.010(3)
O32B 0.070(6) 0.086(7) 0.047(6) -0.022(6) 0.009(4) -0.025(6)
O34B 0.070(6) 0.086(7) 0.047(6) -0.022(6) 0.009(4) -0.025(6)
O31B 0.148(15) 0.065(17) 0.046(8) -0.012(11) 0.049(10) -0.013(14)
O33B 0.033(6) 0.088(19) 0.040(6) -0.013(9) -0.008(4) -0.037(11)

loop_
_atom_type_symbol
_atom_type_description
_atom_type_scat_dispersion_real
_atom_type_scat_dispersion_imag
_atom_type_scat_source
C C 0.0033 0.0016 'International Tables Vol C Tables 4.2.6.8 and 6.1.1.4'
H H 0 0 'International Tables Vol C Tables 4.2.6.8 and 6.1.1.4'
N N 0.0061 0.0033 'International Tables Vol C Tables 4.2.6.8 and 6.1.1.4'
O O 0.0106 0.006 'International Tables Vol C Tables 4.2.6.8 and 6.1.1.4'
Cl Cl 0.1484 0.1585 'International Tables Vol C Tables 4.2.6.8 and 6.1.1.4'
Sr Sr -1.5307 3.2498 'International Tables Vol C Tables 4.2.6.8 and 6.1.1.4'

loop_
_geom_angle_atom_site_label_1
_geom_angle_atom_site_label_2
_geom_angle_atom_site_label_3
_geom_angle
_geom_angle_publ_flag
O17 Sr1 O7 125.2(2) y
O17 Sr1 O1 124.4(2) y
O7 Sr1 O1 110.4(2) y
O17 Sr1 O4 72.1(2) y
O7 Sr1 O4 72.36(19) y
O1 Sr1 O4 129.26(18) y
O17 Sr1 O6 72.7(2) y
O7 Sr1 O6 130.72(19) y
O1 Sr1 O6 73.11(18) y
O4 Sr1 O6 144.72(19) y
O17 Sr1 O3 63.5(2) y
O7 Sr1 O3 63.06(19) y
O1 Sr1 O3 167.47(19) y
O4 Sr1 O3 60.68(18) y
O6 Sr1 O3 102.61(18) y
O17 Sr1 N4 143.9(2) y
O7 Sr1 N4 68.1(2) y
O1 Sr1 N4 58.0(2) y
O4 Sr1 N4 138.4(2) y
O6 Sr1 N4 74.9(2) y
O3 Sr1 N4 109.7(2) y
O17 Sr1 N1 142.2(2) y
O7 Sr1 N1 57.4(2) y
O1 Sr1 N1 67.5(2) y
O4 Sr1 N1 74.4(2) y
O6 Sr1 N1 138.6(2) y
O3 Sr1 N1 113.1(2) y
N4 Sr1 N1 73.9(2) y
O17 Sr1 O5 62.3(2) y
O7 Sr1 O5 167.13(18) y
O1 Sr1 O5 62.82(18) y
O4 Sr1 O5 102.94(18) y
O6 Sr1 O5 59.64(18) y
O3 Sr1 O5 125.74(18) y
N4 Sr1 O5 112.73(19) y
N1 Sr1 O5 110.01(19) y
O17 Sr1 N2 91.4(2) y
O7 Sr1 N2 107.0(2) y
O1 Sr1 N2 69.2(2) y
O4 Sr1 N2 62.26(19) y
O6 Sr1 N2 118.91(19) y
O3 Sr1 N2 122.2(2) y
N4 Sr1 N2 118.2(2) y
N1 Sr1 N2 57.3(2) y
O5 Sr1 N2 60.79(19) y
O17 Sr1 N3 93.6(2) y
O7 Sr1 N3 71.0(2) y
O1 Sr1 N3 106.7(2) y
O4 Sr1 N3 120.62(19) y
O6 Sr1 N3 61.7(2) y
O3 Sr1 N3 61.5(2) y
N4 Sr1 N3 56.6(2) y
N1 Sr1 N3 118.5(2) y
O5 Sr1 N3 120.8(2) y
N2 Sr1 N3 174.8(2) y
O15 Sr2 O9 108.4(2) y
O15 Sr2 O18 126.2(2) y
O9 Sr2 O18 125.0(2) y
O15 Sr2 O13 130.8(2) y
O9 Sr2 O13 76.1(2) y
O18 Sr2 O13 73.4(2) y
O15 Sr2 O12 73.81(19) y
O9 Sr2 O12 129.7(2) y
O18 Sr2 O12 68.1(2) y
O13 Sr2 O12 141.4(2) y
O15 Sr2 N5 66.8(2) y
O9 Sr2 N5 57.7(2) y
O18 Sr2 N5 147.9(2) y
O13 Sr2 N5 77.1(2) y
O12 Sr2 N5 138.9(2) y
O15 Sr2 O11 63.6(2) y
O9 Sr2 O11 166.1(2) y
O18 Sr2 O11 65.2(2) y
O13 Sr2 O11 100.3(2) y
O12 Sr2 O11 60.9(2) y
N5 Sr2 O11 108.6(2) y
O15 Sr2 N8 57.3(2) y
O9 Sr2 N8 67.4(2) y
O18 Sr2 N8 136.9(2) y
O13 Sr2 N8 142.1(2) y
O12 Sr2 N8 74.2(2) y
N5 Sr2 N8 75.2(2) y
O11 Sr2 N8 112.8(2) y
O15 Sr2 O14 166.0(2) y
O9 Sr2 O14 63.7(2) y
O18 Sr2 O14 61.5(2) y
O13 Sr2 O14 60.6(2) y
O12 Sr2 O14 101.85(19) y
N5 Sr2 O14 113.5(2) y
O11 Sr2 O14 126.5(2) y
N8 Sr2 O14 108.8(2) y
O15 Sr2 N6 71.5(2) y
O9 Sr2 N6 106.6(2) y
O18 Sr2 N6 96.9(2) y
O13 Sr2 N6 60.8(3) y
O12 Sr2 N6 120.5(2) y
N5 Sr2 N6 56.8(2) y
O11 Sr2 N6 60.7(2) y
N8 Sr2 N6 120.3(2) y
O14 Sr2 N6 121.1(2) y
O15 Sr2 N7 106.9(2) y
O9 Sr2 N7 70.2(2) y
O18 Sr2 N7 87.1(2) y
O13 Sr2 N7 119.9(2) y
O12 Sr2 N7 61.8(2) y
N5 Sr2 N7 119.2(2) y
O11 Sr2 N7 122.1(2) y
N8 Sr2 N7 56.4(2) y
O14 Sr2 N7 60.1(2) y
N6 Sr2 N7 176.0(2) y
O15 Sr2 H181 117.7(17) y
O9 Sr2 H181 133(2) y
O18 Sr2 H181 16.4(11) y
O13 Sr2 H181 67(2) y
O12 Sr2 H181 75(2) y
N5 Sr2 H181 134.3(17) y
O11 Sr2 H181 54.2(17) y
N8 Sr2 H181 149(2) y
O14 Sr2 H181 72.7(15) y
N6 Sr2 H181 80.6(12) y
N7 Sr2 H181 103.3(12) y
O1 C1 N10 120.6(9) ?
O1 C1 C2 119.5(8) ?
N10 C1 C2 119.9(9) ?
N4 C2 C3 122.6(8) ?
N4 C2 C1 114.0(8) ?
C3 C2 C1 123.4(8) ?
C4 C3 C2 117.8(9) ?
C4 C3 H3 121.1 ?
C2 C3 H3 121.1 ?
C5 C4 C3 120.2(10) ?
C5 C4 H4 119.9 ?
C3 C4 H4 119.9 ?
C4 C5 C6 118.5(10) ?
C4 C5 H5 120.8 ?
C6 C5 H5 120.8 ?
N4 C6 C5 122.2(9) ?
N4 C6 C7 117.3(9) ?
C5 C6 C7 120.5(9) ?
N3 C7 C6 112.1(8) ?
N3 C7 H7A 109.2 ?
C6 C7 H7A 109.2 ?
N3 C7 H7B 109.2 ?
C6 C7 H7B 109.2 ?
H7A C7 H7B 107.9 ?
C9 C8 N3 114.3(8) ?
C9 C8 H8A 108.7 ?
N3 C8 H8A 108.7 ?
C9 C8 H8B 108.7 ?
N3 C8 H8B 108.7 ?
H8A C8 H8B 107.6 ?
O3 C9 C8 108.3(8) ?
O3 C9 H9A 110 ?
C8 C9 H9A 110 ?
O3 C9 H9B 110 ?
C8 C9 H9B 110 ?
H9A C9 H9B 108.4 ?
O3 C10 C11 109.0(7) ?
O3 C10 H10A 109.9 ?
C11 C10 H10A 109.9 ?
O3 C10 H10B 109.9 ?
C11 C10 H10B 109.9 ?
H10A C10 H10B 108.3 ?
O4 C11 C10 108.0(8) ?
O4 C11 H11A 110.1 ?
C10 C11 H11A 110.1 ?
O4 C11 H11B 110.1 ?
C10 C11 H11B 110.1 ?
H11A C11 H11B 108.4 ?
O4 C12 C13 108.4(8) ?
O4 C12 H12A 110 ?
C13 C12 H12A 110 ?
O4 C12 H12B 110 ?
C13 C12 H12B 110 ?
H12A C12 H12B 108.4 ?
N2 C13 C12 112.6(8) ?
N2 C13 H13A 109.1 ?
C12 C13 H13A 109.1 ?
N2 C13 H13B 109.1 ?
C12 C13 H13B 109.1 ?
H13A C13 H13B 107.8 ?
C15 C14 N2 113.1(8) ?
C15 C14 H14A 109 ?
N2 C14 H14A 109 ?
C15 C14 H14B 109 ?
N2 C14 H14B 109 ?
H14A C14 H14B 107.8 ?
O5 C15 C14 110.2(8) ?
O5 C15 H15A 109.6 ?
C14 C15 H15A 109.6 ?
O5 C15 H15B 109.6 ?
C14 C15 H15B 109.6 ?
H15A C15 H15B 108.1 ?
O5 C16 C17 108.2(8) ?
O5 C16 H16A 110.1 ?
C17 C16 H16A 110.1 ?
O5 C16 H16B 110.1 ?
C17 C16 H16B 110.1 ?
H16A C16 H16B 108.4 ?
O6 C17 C16 108.8(8) ?
O6 C17 H17A 109.9 ?
C16 C17 H17A 109.9 ?
O6 C17 H17B 109.9 ?
C16 C17 H17B 109.9 ?
H17A C17 H17B 108.3 ?
O6 C18 C19 109.1(8) ?
O6 C18 H18A 109.9 ?
C19 C18 H18A 109.9 ?
O6 C18 H18B 109.9 ?
C19 C18 H18B 109.9 ?
H18A C18 H18B 108.3 ?
N3 C19 C18 113.5(9) ?
N3 C19 H19A 108.9 ?
C18 C19 H19A 108.9 ?
N3 C19 H19B 108.9 ?
C18 C19 H19B 108.9 ?
H19A C19 H19B 107.7 ?
N2 C20 C21 113.2(8) ?
N2 C20 H20A 108.9 ?
C21 C20 H20A 108.9 ?
N2 C20 H20B 108.9 ?
C21 C20 H20B 108.9 ?
H20A C20 H20B 107.8 ?
N1 C21 C22 119.8(10) ?
N1 C21 C20 118.8(9) ?
C22 C21 C20 121.4(9) ?
C23 C22 C21 121.6(10) ?
C23 C22 H22 119.2 ?
C21 C22 H22 119.2 ?
C22 C23 C24 118.7(10) ?
C22 C23 H23 120.7 ?
C24 C23 H23 120.7 ?
C23 C24 C25 118.1(10) ?
C23 C24 H24 121 ?
C25 C24 H24 121 ?
N1 C25 C24 122.7(9) ?
N1 C25 C26 112.8(8) ?
C24 C25 C26 124.5(10) ?
O7 C26 N9 121.7(10) ?
O7 C26 C25 119.1(9) ?
N9 C26 C25 119.2(10) ?
O9 C27 N11 120.0(9) ?
O9 C27 C28 120.4(9) ?
N11 C27 C28 119.6(9) ?
N5 C28 C29 122.8(9) ?
N5 C28 C27 113.0(9) ?
C29 C28 C27 124.2(9) ?
C30 C29 C28 119.5(10) ?
C30 C29 H29 120.3 ?
C28 C29 H29 120.2 ?
C29 C30 C31 117.6(10) ?
C29 C30 H30 121.2 ?
C31 C30 H30 121.2 ?
C32 C31 C30 119.5(10) ?
C32 C31 H31 120.2 ?
C30 C31 H31 120.2 ?
N5 C32 C31 122.9(9) ?
N5 C32 C33 116.6(9) ?
C31 C32 C33 120.5(9) ?
N6 C33 C32 114.1(9) ?
N6 C33 H33A 108.7 ?
C32 C33 H33A 108.7 ?
N6 C33 H33B 108.7 ?
C32 C33 H33B 108.7 ?
H33A C33 H33B 107.6 ?
C35 C34 N6 113.4(10) ?
C35 C34 H34A 108.9 ?
N6 C34 H34A 108.9 ?
C35 C34 H34B 108.9 ?
N6 C34 H34B 108.9 ?
H34A C34 H34B 107.7 ?
O11 C35 C34 110.0(11) ?
O11 C35 H35A 109.7 ?
C34 C35 H35A 109.7 ?
O11 C35 H35B 109.7 ?
C34 C35 H35B 109.7 ?
H35A C35 H35B 108.2 ?
O11 C36 C37 109.0(9) ?
O11 C36 H36A 109.9 ?
C37 C36 H36A 109.9 ?
O11 C36 H36B 109.9 ?
C37 C36 H36B 109.9 ?
H36A C36 H36B 108.3 ?
O12 C37 C36 109.9(9) ?
O12 C37 H37A 109.7 ?
C36 C37 H37A 109.7 ?
O12 C37 H37B 109.7 ?
C36 C37 H37B 109.7 ?
H37A C37 H37B 108.2 ?
O12 C38 C39 108.9(8) ?
O12 C38 H38A 109.9 ?
C39 C38 H38A 109.9 ?
O12 C38 H38B 109.9 ?
C39 C38 H38B 109.9 ?
H38A C38 H38B 108.3 ?
C38 C39 N7 111.8(8) ?
C38 C39 H39A 109.3 ?
N7 C39 H39A 109.3 ?
C38 C39 H39B 109.3 ?
N7 C39 H39B 109.3 ?
H39A C39 H39B 107.9 ?
N7 C40 C41 112.0(8) ?
N7 C40 H40A 109.2 ?
C41 C40 H40A 109.2 ?
N7 C40 H40B 109.2 ?
C41 C40 H40B 109.2 ?
H40A C40 H40B 107.9 ?
O14 C41 C40 108.9(8) ?
O14 C41 H41A 109.9 ?
C40 C41 H41A 109.9 ?
O14 C41 H41B 109.9 ?
C40 C41 H41B 109.9 ?
H41A C41 H41B 108.3 ?
O14 C42 C43 109.2(9) ?
O14 C42 H42A 109.8 ?
C43 C42 H42A 109.8 ?
O14 C42 H42B 109.8 ?
C43 C42 H42B 109.8 ?
H42A C42 H42B 108.3 ?
O13 C43 C42 107.8(9) ?
O13 C43 H43A 110.1 ?
C42 C43 H43A 110.1 ?
O13 C43 H43B 110.1 ?
C42 C43 H43B 110.1 ?
H43A C43 H43B 108.5 ?
O13 C44 C45 107.3(10) ?
O13 C44 H44A 110.3 ?
C45 C44 H44A 110.3 ?
O13 C44 H44B 110.3 ?
C45 C44 H44B 110.3 ?
H44A C44 H44B 108.5 ?
N6 C45 C44 114.3(10) ?
N6 C45 H45A 108.7 ?
C44 C45 H45A 108.7 ?
N6 C45 H45B 108.7 ?
C44 C45 H45B 108.7 ?
H45A C45 H45B 107.6 ?
N7 C46 C47 113.2(8) ?
N7 C46 H46A 108.9 ?
C47 C46 H46A 108.9 ?
N7 C46 H46B 108.9 ?
C47 C46 H46B 108.9 ?
H46A C46 H46B 107.8 ?
N8 C47 C48 121.7(9) ?
N8 C47 C46 118.1(9) ?
C48 C47 C46 120.2(9) ?
C47 C48 C49 120.0(9) ?
C47 C48 H48 120 ?
C49 C48 H48 120 ?
C50 C49 C48 118.2(10) ?
C50 C49 H49 120.9 ?
C48 C49 H49 120.9 ?
C49 C50 C51 118.6(9) ?
C49 C50 H50 120.7 ?
C51 C50 H50 120.7 ?
N8 C51 C50 122.4(9) ?
N8 C51 C52 111.8(8) ?
C50 C51 C52 125.6(9) ?
O15 C52 N12 122.6(9) ?
O15 C52 C51 120.6(8) ?
N12 C52 C51 116.8(9) ?
C21 N1 C25 119.1(8) ?
C21 N1 Sr1 119.4(6) ?
C25 N1 Sr1 118.0(6) ?
C14 N2 C20 110.1(7) ?
C14 N2 C13 109.5(7) ?
C20 N2 C13 107.4(7) ?
C14 N2 Sr1 110.7(5) ?
C20 N2 Sr1 109.5(5) ?
C13 N2 Sr1 109.6(5) ?
C7 N3 C19 110.3(8) ?
C7 N3 C8 109.3(8) ?
C19 N3 C8 108.8(8) ?
C7 N3 Sr1 109.6(6) ?
C19 N3 Sr1 110.0(6) ?
C8 N3 Sr1 108.7(5) ?
C6 N4 C2 118.5(8) ?
C6 N4 Sr1 119.5(6) ?
C2 N4 Sr1 116.5(6) ?
C32 N5 C28 117.6(8) ?
C32 N5 Sr2 121.3(6) ?
C28 N5 Sr2 116.5(6) ?
C45 N6 C34 110.4(10) ?
C45 N6 C33 109.8(9) ?
C34 N6 C33 109.2(9) ?
C45 N6 Sr2 108.9(7) ?
C34 N6 Sr2 110.2(6) ?
C33 N6 Sr2 108.4(6) ?
C46 N7 C40 110.2(8) ?
C46 N7 C39 108.5(8) ?
C40 N7 C39 108.1(7) ?
C46 N7 Sr2 110.6(5) ?
C40 N7 Sr2 110.7(6) ?
C39 N7 Sr2 108.7(5) ?
C51 N8 C47 119.0(8) ?
C51 N8 Sr2 116.9(6) ?
C47 N8 Sr2 120.3(6) ?
C26 N9 H9C 120 ?
C26 N9 H9D 120 ?
H9C N9 H9D 120 ?
C1 N10 H10C 120 ?
C1 N10 H10D 120 ?
H10C N10 H10D 120 ?
C27 N11 H11C 120 ?
C27 N11 H11D 120 ?
H11C N11 H11D 120 ?
C52 N12 H12C 120 ?
C52 N12 H12D 120 ?
H12C N12 H12D 120 ?
C1 O1 Sr1 123.9(6) ?
C9 O3 C10 109.8(6) ?
C9 O3 Sr1 118.4(5) ?
C10 O3 Sr1 114.3(5) ?
C12 O4 C11 109.9(7) ?
C12 O4 Sr1 114.8(5) ?
C11 O4 Sr1 115.3(5) ?
C15 O5 C16 110.6(6) ?
C15 O5 Sr1 116.1(5) ?
C16 O5 Sr1 116.8(5) ?
C18 O6 C17 108.6(7) ?
C18 O6 Sr1 115.4(6) ?
C17 O6 Sr1 116.3(5) ?
C26 O7 Sr1 124.7(6) ?
C27 O9 Sr2 122.4(6) ?
C36 O11 C35 111.6(9) ?
C36 O11 Sr2 112.5(6) ?
C35 O11 Sr2 117.4(6) ?
C37 O12 C38 111.7(7) ?
C37 O12 Sr2 115.5(6) ?
C38 O12 Sr2 114.7(5) ?
C44 O13 C43 110.6(9) ?
C44 O13 Sr2 119.4(7) ?
C43 O13 Sr2 118.4(6) ?
C41 O14 C42 110.9(8) ?
C41 O14 Sr2 118.4(5) ?
C42 O14 Sr2 111.2(6) ?
C52 O15 Sr2 125.9(6) ?
Sr1 O17 H171 124(9) ?
Sr1 O17 H172 124(10) ?
H171 O17 H172 112(10) ?
Sr2 O18 H181 99(9) ?
Sr2 O18 H182 122(9) ?
H181 O18 H182 106(5) ?
H11W O1W H12W 113(2) ?
H21W O2W H22W 86.4(14) ?
H31W O3W H32W 106(8) ?
H41W O4W H42W 104(3) ?
H51W O5W H52W 107(5) ?
O22 Cl1 O21 109.3(4) ?
O22 Cl1 O20 109.0(4) ?
O21 Cl1 O20 109.9(5) ?
O22 Cl1 O19 109.3(5) ?
O21 Cl1 O19 109.8(4) ?
O20 Cl1 O19 109.6(4) ?
O25 Cl2 O26 105.7(14) ?
O25 Cl2 O23 112.7(18) ?
O26 Cl2 O23 110.5(15) ?
O25 Cl2 O24 107.8(14) ?
O26 Cl2 O24 110.9(13) ?
O23 Cl2 O24 109.2(16) ?
O25B Cl2B O26B 108.3(19) ?
O25B Cl2B O23B 111(2) ?
O26B Cl2B O23B 111(2) ?
O25B Cl2B O24B 106(2) ?
O26B Cl2B O24B 112.8(19) ?
O23B Cl2B O24B 107(2) ?
O27 Cl3 O30 110.5(7) ?
O27 Cl3 O29 109.0(7) ?
O30 Cl3 O29 109.5(6) ?
O27 Cl3 O28 109.1(6) ?
O30 Cl3 O28 108.7(6) ?
O29 Cl3 O28 110.0(5) ?
O34 Cl4 O31 111.1(12) ?
O34 Cl4 O33 107.8(11) ?
O31 Cl4 O33 109.6(13) ?
O34 Cl4 O32 118.6(10) ?
O31 Cl4 O32 106.9(14) ?
O33 Cl4 O32 102.2(14) ?
O33B Cl4B O31B 111(2) ?
O33B Cl4B O32B 112.9(16) ?
O31B Cl4B O32B 115.9(17) ?
O33B Cl4B O34B 110(2) ?
O31B Cl4B O34B 104.2(19) ?
O32B Cl4B O34B 101.9(14) ?

loop_
_geom_bond_atom_site_label_1
_geom_bond_atom_site_label_2
_geom_bond_distance
_geom_bond_publ_flag
Sr1 O17 2.564(8) y
Sr1 O7 2.660(6) y
Sr1 O1 2.675(6) y
Sr1 O4 2.779(6) y
Sr1 O6 2.788(6) y
Sr1 O3 2.792(6) y
Sr1 N4 2.798(8) y
Sr1 N1 2.805(8) y
Sr1 O5 2.825(5) y
Sr1 N2 2.910(8) y
Sr1 N3 2.922(7) y
Sr2 O15 2.627(7) y
Sr2 O9 2.658(7) y
Sr2 O18 2.692(8) y
Sr2 O13 2.735(7) y
Sr2 O12 2.752(6) y
Sr2 N5 2.801(7) y
Sr2 O11 2.808(7) y
Sr2 N8 2.844(8) y
Sr2 O14 2.849(6) y
Sr2 N6 2.945(8) y
Sr2 N7 2.957(8) y
Sr2 H181 2.94(11) y
C1 O1 1.246(11) ?
C1 N10 1.344(11) ?
C1 C2 1.477(13) ?
C2 N4 1.340(11) ?
C2 C3 1.392(12) ?
C3 C4 1.378(13) ?
C3 H3 0.95 ?
C4 C5 1.367(14) ?
C4 H4 0.95 ?
C5 C6 1.395(14) ?
C5 H5 0.95 ?
C6 N4 1.333(11) ?
C6 C7 1.526(13) ?
C7 N3 1.468(13) ?
C7 H7A 0.99 ?
C7 H7B 0.99 ?
C8 C9 1.492(13) ?
C8 N3 1.495(12) ?
C8 H8A 0.99 ?
C8 H8B 0.99 ?
C9 O3 1.425(11) ?
C9 H9A 0.99 ?
C9 H9B 0.99 ?
C10 O3 1.438(10) ?
C10 C11 1.484(13) ?
C10 H10A 0.99 ?
C10 H10B 0.99 ?
C11 O4 1.449(11) ?
C11 H11A 0.99 ?
C11 H11B 0.99 ?
C12 O4 1.414(11) ?
C12 C13 1.522(13) ?
C12 H12A 0.99 ?
C12 H12B 0.99 ?
C13 N2 1.504(12) ?
C13 H13A 0.99 ?
C13 H13B 0.99 ?
C14 C15 1.471(13) ?
C14 N2 1.472(12) ?
C14 H14A 0.99 ?
C14 H14B 0.99 ?
C15 O5 1.414(11) ?
C15 H15A 0.99 ?
C15 H15B 0.99 ?
C16 O5 1.440(11) ?
C16 C17 1.497(13) ?
C16 H16A 0.99 ?
C16 H16B 0.99 ?
C17 O6 1.447(12) ?
C17 H17A 0.99 ?
C17 H17B 0.99 ?
C18 O6 1.406(12) ?
C18 C19 1.512(15) ?
C18 H18A 0.99 ?
C18 H18B 0.99 ?
C19 N3 1.481(12) ?
C19 H19A 0.99 ?
C19 H19B 0.99 ?
C20 N2 1.475(12) ?
C20 C21 1.481(13) ?
C20 H20A 0.99 ?
C20 H20B 0.99 ?
C21 N1 1.336(12) ?
C21 C22 1.390(14) ?
C22 C23 1.353(15) ?
C22 H22 0.95 ?
C23 C24 1.382(15) ?
C23 H23 0.95 ?
C24 C25 1.385(13) ?
C24 H24 0.95 ?
C25 N1 1.349(12) ?
C25 C26 1.496(14) ?
C26 O7 1.237(12) ?
C26 N9 1.337(13) ?
C27 O9 1.225(11) ?
C27 N11 1.321(12) ?
C27 C28 1.484(14) ?
C28 N5 1.345(12) ?
C28 C29 1.385(13) ?
C29 C30 1.369(14) ?
C29 H29 0.95 ?
C30 C31 1.409(14) ?
C30 H30 0.95 ?
C31 C32 1.367(14) ?
C31 H31 0.95 ?
C32 N5 1.338(12) ?
C32 C33 1.498(14) ?
C33 N6 1.482(14) ?
C33 H33A 0.99 ?
C33 H33B 0.99 ?
C34 C35 1.473(18) ?
C34 N6 1.477(15) ?
C34 H34A 0.99 ?
C34 H34B 0.99 ?
C35 O11 1.433(12) ?
C35 H35A 0.99 ?
C35 H35B 0.99 ?
C36 O11 1.420(13) ?
C36 C37 1.472(15) ?
C36 H36A 0.99 ?
C36 H36B 0.99 ?
C37 O12 1.417(12) ?
C37 H37A 0.99 ?
C37 H37B 0.99 ?
C38 O12 1.437(11) ?
C38 C39 1.484(14) ?
C38 H38A 0.99 ?
C38 H38B 0.99 ?
C39 N7 1.514(12) ?
C39 H39A 0.99 ?
C39 H39B 0.99 ?
C40 N7 1.497(12) ?
C40 C41 1.525(14) ?
C40 H40A 0.99 ?
C40 H40B 0.99 ?
C41 O14 1.394(11) ?
C41 H41A 0.99 ?
C41 H41B 0.99 ?
C42 O14 1.437(12) ?
C42 C43 1.498(17) ?
C42 H42A 0.99 ?
C42 H42B 0.99 ?
C43 O13 1.431(13) ?
C43 H43A 0.99 ?
C43 H43B 0.99 ?
C44 O13 1.410(14) ?
C44 C45 1.501(17) ?
C44 H44A 0.99 ?
C44 H44B 0.99 ?
C45 N6 1.459(16) ?
C45 H45A 0.99 ?
C45 H45B 0.99 ?
C46 N7 1.442(12) ?
C46 C47 1.518(13) ?
C46 H46A 0.99 ?
C46 H46B 0.99 ?
C47 N8 1.330(11) ?
C47 C48 1.370(14) ?
C48 C49 1.379(14) ?
C48 H48 0.95 ?
C49 C50 1.377(14) ?
C49 H49 0.95 ?
C50 C51 1.389(14) ?
C50 H50 0.95 ?
C51 N8 1.326(11) ?
C51 C52 1.509(13) ?
C52 O15 1.210(11) ?
C52 N12 1.342(11) ?
N9 H9C 0.90(7) ?
N9 H9D 0.90(7) ?
N10 H10C 0.82(7) ?
N10 H10D 0.82(7) ?
N11 H11C 0.80(7) ?
N11 H11D 0.80(7) ?
N12 H12C 0.79(7) ?
N12 H12D 0.79(7) ?
O17 H171 0.79(12) ?
O17 H172 0.71(11) ?
O18 H181 0.84(3) ?
O18 H182 0.84(3) ?
O1W H11W 0.821(14) ?
O1W H12W 0.856(15) ?
O2W H21W 0.934(18) ?
O2W H22W 1.014(18) ?
O3W H31W 0.83(3) ?
O3W H32W 0.83(3) ?
O4W H41W 0.87(2) ?
O4W H42W 0.87(3) ?
O5W H51W 0.90(7) ?
O5W H52W 1.06(4) ?
O19 Cl1 1.449(6) ?
O20 Cl1 1.442(6) ?
O21 Cl1 1.432(6) ?
O22 Cl1 1.431(6) ?
O23 Cl2 1.441(14) ?
O24 Cl2 1.452(15) ?
O25 Cl2 1.396(16) ?
O26 Cl2 1.433(15) ?
O23B Cl2B 1.445(18) ?
O24B Cl2B 1.446(19) ?
O25B Cl2B 1.406(19) ?
O26B Cl2B 1.436(19) ?
O27 Cl3 1.407(10) ?
O28 Cl3 1.454(8) ?
O29 Cl3 1.438(8) ?
O30 Cl3 1.413(9) ?
O31 Cl4 1.430(15) ?
O32 Cl4 1.457(13) ?
O33 Cl4 1.436(14) ?
O34 Cl4 1.403(14) ?
O32B Cl4B 1.429(16) ?
O34B Cl4B 1.473(17) ?
O31B Cl4B 1.405(18) ?
O33B Cl4B 1.402(18) ?

loop_
_geom_hbond_atom_site_label_D
_geom_hbond_atom_site_label_H
_geom_hbond_atom_site_label_A
_geom_hbond_distance_DH
_geom_hbond_distance_HA
_geom_hbond_distance_DA
_geom_hbond_angle_DHA
_geom_hbond_site_symmetry_A
C3 H3 O20 0.95 2.65 3.459(12) 143.1 .
C7 H7A O7 0.99 2.51 3.009(12) 110.7 .
C8 H8B O23B 0.99 2.45 3.32(4) 145.2 2_656
C9 H9A O7 0.99 2.63 3.136(12) 112 .
C9 H9B O2W 0.99 2.64 3.281(19) 122.7 2_656
C10 H10A O24B 0.99 2.49 3.07(2) 116.6 2_656
C10 H10B O7 0.99 2.54 3.100(12) 115.4 .
C11 H11B O25 0.99 2.65 3.51(2) 144.6 2_656
C14 H14B O34B 0.99 2.47 3.32(2) 144.2 .
C15 H15A O1 0.99 2.52 3.073(13) 115 .
C16 H16B O5W 0.99 2.59 3.43(4) 143.3 .
C20 H20A O1 0.99 2.44 2.955(11) 112.1 .
C22 H22 N4 0.95 2.64 3.537(13) 158.6 2_646
C24 H24 O28 0.95 2.63 3.567(14) 168.3 1_655
C29 H29 O4W 0.95 2.29 3.18(3) 157 .
C33 H33A O15 0.99 2.53 3.024(13) 110.9 .
C34 H34A O4W 0.99 2.44 3.39(3) 160 1_455
C35 H35A O15 0.99 2.64 3.156(14) 112.3 .
C36 H36B O15 0.99 2.51 3.080(13) 116.6 .
C37 H37A O34B 0.99 2.43 3.33(2) 150.8 2_556
C37 H37B O18 0.99 2.61 3.177(14) 116.1 .
C38 H38B O33 0.99 2.46 3.33(2) 147.1 2_556
C40 H40A O1W 0.99 2.56 3.349(16) 136.6 .
C41 H41A O9 0.99 2.61 3.153(12) 114.2 .
C42 H42B O9 0.99 2.55 3.136(14) 117.8 .
C44 H44B O32B 0.99 2.21 3.09(2) 147.3 2_546
C45 H45A N5 0.99 2.67 3.158(14) 110.4 .
C45 H45A O2W 0.99 2.43 3.25(2) 139.4 .
C46 H46A O9 0.99 2.55 3.049(12) 111 .
N9 H9C O31 0.9 2.38 3.260(17) 166.9 1_655
N9 H9C O33B 0.9 1.93 2.81(2) 166.8 1_655
N9 H9D O28 0.9 2.28 3.147(12) 163.1 1_655
N10 H10D O19 0.82 2.31 3.041(10) 149.5 .
N11 H11C O22 0.8 2.24 3.036(11) 177.6 .
N11 H11D O4W 0.8 2.29 3.02(3) 151.1 .
N11 H11D O26B 0.8 2.32 3.05(2) 152.8 .
N12 H12C O24 0.79 2.2 2.907(16) 150.6 2
N12 H12C O24B 0.79 2.26 3.03(2) 166.3 2
N12 H12D O2W 0.79 2.27 2.89(2) 136.2 2
N12 H12D O34 0.79 2.43 3.173(17) 157.7 1_554
O17 H171 O23 0.79(12) 2.27(13) 3.03(4) 162(12) 2_656
O17 H171 Cl2 0.79(12) 2.98(12) 3.752(17) 166(11) 2_656
O17 H171 O23B 0.79(12) 2.17(13) 2.93(5) 163(12) 2_656
O17 H171 Cl2B 0.79(12) 2.97(12) 3.75(2) 169(11) 2_656
O17 H172 O32 0.71(11) 2.23(11) 2.916(16) 163(14) .
O17 H172 O34B 0.71(11) 2.24(11) 2.95(2) 175(14) .
O18 H182 O1W 0.84(3) 2.40(8) 3.038(17) 134(10) .
O1W H11W O28 0.821(14) 2.525(9) 2.971(15) 115.4(11) 2_556
O1W H12W O27 0.856(15) 2.463(11) 3.230(19) 149.5(9) .
O2W H21W O13 0.934(18) 2.163(7) 2.923(18) 137.8(11) .
O2W H22W O9 1.014(18) 2.277(7) 3.236(19) 157.1(10) .
O3W H31W O25 0.83(3) 1.93(10) 2.74(3) 163(33) 2_656

loop_
_geom_torsion_atom_site_label_1
_geom_torsion_atom_site_label_2
_geom_torsion_atom_site_label_3
_geom_torsion_atom_site_label_4
_geom_torsion
O1 C1 C2 N4 -14.1(12)
N10 C1 C2 N4 164.1(8)
O1 C1 C2 C3 168.0(8)
N10 C1 C2 C3 -13.7(13)
N4 C2 C3 C4 -1.5(13)
C1 C2 C3 C4 176.2(8)
C2 C3 C4 C5 -1.0(14)
C3 C4 C5 C6 2.8(15)
C4 C5 C6 N4 -2.4(14)
C4 C5 C6 C7 178.9(9)
N4 C6 C7 N3 -14.7(12)
C5 C6 C7 N3 164.1(8)
N3 C8 C9 O3 -63.2(11)
O3 C10 C11 O4 65.0(10)
O4 C12 C13 N2 -65.5(10)
N2 C14 C15 O5 -63.6(11)
O5 C16 C17 O6 61.9(10)
O6 C18 C19 N3 -63.8(12)
N2 C20 C21 N1 -18.2(12)
N2 C20 C21 C22 163.4(9)
N1 C21 C22 C23 0.2(15)
C20 C21 C22 C23 178.6(10)
C21 C22 C23 C24 1.9(16)
C22 C23 C24 C25 -2.2(16)
C23 C24 C25 N1 0.5(14)
C23 C24 C25 C26 178.8(9)
N1 C25 C26 O7 -4.4(12)
C24 C25 C26 O7 177.0(9)
N1 C25 C26 N9 175.9(8)
C24 C25 C26 N9 -2.6(14)
O9 C27 C28 N5 -2.6(13)
N11 C27 C28 N5 174.9(9)
O9 C27 C28 C29 177.6(9)
N11 C27 C28 C29 -5.0(15)
N5 C28 C29 C30 -1.6(15)
C27 C28 C29 C30 178.2(9)
C28 C29 C30 C31 -0.1(15)
C29 C30 C31 C32 1.4(15)
C30 C31 C32 N5 -1.0(16)
C30 C31 C32 C33 176.7(10)
N5 C32 C33 N6 -18.8(13)
C31 C32 C33 N6 163.4(10)
N6 C34 C35 O11 -62.6(14)
O11 C36 C37 O12 65.5(11)
O12 C38 C39 N7 -66.8(10)
N7 C40 C41 O14 -63.5(11)
O14 C42 C43 O13 64.9(11)
O13 C44 C45 N6 -62.8(15)
N7 C46 C47 N8 -18.5(13)
N7 C46 C47 C48 162.4(9)
N8 C47 C48 C49 -1.9(16)
C46 C47 C48 C49 177.2(10)
C47 C48 C49 C50 2.7(17)
C48 C49 C50 C51 -1.6(17)
C49 C50 C51 N8 -0.2(16)
C49 C50 C51 C52 175.9(10)
N8 C51 C52 O15 -9.8(13)
C50 C51 C52 O15 173.8(10)
N8 C51 C52 N12 169.4(8)
C50 C51 C52 N12 -7.1(14)
C22 C21 N1 C25 -2.0(13)
C20 C21 N1 C25 179.6(8)
C22 C21 N1 Sr1 156.3(7)
C20 C21 N1 Sr1 -22.1(11)
C24 C25 N1 C21 1.7(13)
C26 C25 N1 C21 -176.9(8)
C24 C25 N1 Sr1 -156.9(7)
C26 C25 N1 Sr1 24.5(9)
C15 C14 N2 C20 -76.3(10)
C15 C14 N2 C13 165.9(8)
C15 C14 N2 Sr1 44.9(9)
C21 C20 N2 C14 167.6(8)
C21 C20 N2 C13 -73.3(9)
C21 C20 N2 Sr1 45.6(9)
C12 C13 N2 C14 -81.2(10)
C12 C13 N2 C20 159.2(8)
C12 C13 N2 Sr1 40.4(9)
C6 C7 N3 C19 -75.6(10)
C6 C7 N3 C8 164.8(7)
C6 C7 N3 Sr1 45.7(9)
C18 C19 N3 C7 160.7(8)
C18 C19 N3 C8 -79.4(10)
C18 C19 N3 Sr1 39.6(10)
C9 C8 N3 C7 -73.1(10)
C9 C8 N3 C19 166.3(9)
C9 C8 N3 Sr1 46.6(9)
C5 C6 N4 C2 0.0(13)
C7 C6 N4 C2 178.8(8)
C5 C6 N4 Sr1 153.2(7)
C7 C6 N4 Sr1 -28.0(10)
C3 C2 N4 C6 2.0(12)
C1 C2 N4 C6 -175.9(7)
C3 C2 N4 Sr1 -152.0(7)
C1 C2 N4 Sr1 30.1(9)
C31 C32 N5 C28 -0.7(14)
C33 C32 N5 C28 -178.5(9)
C31 C32 N5 Sr2 154.5(8)
C33 C32 N5 Sr2 -23.3(11)
C29 C28 N5 C32 2.0(14)
C27 C28 N5 C32 -177.8(8)
C29 C28 N5 Sr2 -154.4(8)
C27 C28 N5 Sr2 25.8(10)
C44 C45 N6 C34 -77.8(13)
C44 C45 N6 C33 161.8(10)
C44 C45 N6 Sr2 43.3(12)
C35 C34 N6 C45 165.2(11)
C35 C34 N6 C33 -74.1(13)
C35 C34 N6 Sr2 44.9(13)
C32 C33 N6 C45 -72.7(12)
C32 C33 N6 C34 166.2(9)
C32 C33 N6 Sr2 46.2(10)
C47 C46 N7 C40 168.2(8)
C47 C46 N7 C39 -73.6(10)
C47 C46 N7 Sr2 45.5(9)
C41 C40 N7 C46 -77.5(10)
C41 C40 N7 C39 164.1(8)
C41 C40 N7 Sr2 45.1(9)
C38 C39 N7 C46 160.4(8)
C38 C39 N7 C40 -80.1(10)
C38 C39 N7 Sr2 40.2(9)
C50 C51 N8 C47 1.1(14)
C52 C51 N8 C47 -175.5(8)
C50 C51 N8 Sr2 -157.1(8)
C52 C51 N8 Sr2 26.3(9)
C48 C47 N8 C51 0.0(14)
C46 C47 N8 C51 -179.1(9)
C48 C47 N8 Sr2 157.4(8)
C46 C47 N8 Sr2 -21.7(12)
N10 C1 O1 Sr1 170.7(6)
C2 C1 O1 Sr1 -11.0(11)
C8 C9 O3 C10 179.8(8)
C8 C9 O3 Sr1 46.0(9)
C11 C10 O3 C9 174.5(8)
C11 C10 O3 Sr1 -49.7(9)
C13 C12 O4 C11 -172.9(8)
C13 C12 O4 Sr1 55.3(8)
C10 C11 O4 C12 180.0(8)
C10 C11 O4 Sr1 -48.5(9)
C14 C15 O5 C16 -175.9(9)
C14 C15 O5 Sr1 48.0(10)
C17 C16 O5 C15 179.0(9)
C17 C16 O5 Sr1 -45.2(9)
C19 C18 O6 C17 -173.9(8)
C19 C18 O6 Sr1 53.6(10)
C16 C17 O6 C18 177.8(8)
C16 C17 O6 Sr1 -50.1(9)
N9 C26 O7 Sr1 159.1(7)
C25 C26 O7 Sr1 -20.5(11)
N11 C27 O9 Sr2 157.7(7)
C28 C27 O9 Sr2 -24.8(12)
C37 C36 O11 C35 174.8(9)
C37 C36 O11 Sr2 -50.8(10)
C34 C35 O11 C36 178.9(10)
C34 C35 O11 Sr2 47.0(12)
C36 C37 O12 C38 -179.7(9)
C36 C37 O12 Sr2 -46.3(10)
C39 C38 O12 C37 -168.0(8)
C39 C38 O12 Sr2 58.2(9)
C45 C44 O13 C43 -167.5(10)
C45 C44 O13 Sr2 49.9(12)
C42 C43 O13 C44 171.9(9)
C42 C43 O13 Sr2 -45.0(11)
C40 C41 O14 C42 179.2(8)
C40 C41 O14 Sr2 48.9(9)
C43 C42 O14 C41 173.7(8)
C43 C42 O14 Sr2 -52.4(10)
N12 C52 O15 Sr2 165.9(7)
C51 C52 O15 Sr2 -15.0(12)
